data_1509094
loop_
_publ_author_name
'Makovicky, E.'
'Mumme, W.G.'

_publ_section_title
;
 The crystal structure of izoklakeite, Pb51.3 Sb20.4 Bi19.5 Ag1.2 Cu2.9
 Fe0.7 S114 The kobellite homologous series and its derivatives
;
_journal_name_full
;
Neues Jahrbuch fuer Mineralogie. Abhandlungen (Band-Nr) (1950-)
;
_journal_page_first 121
_journal_page_last 145
_journal_volume 153
_journal_year 1986
_chemical_formula_sum 'Ag0.32 Bi19.6 Cu2.96 Fe0.72 Pb51.2 S114 Sb21.2'
_chemical_name_systematic
;
Lead antimony bismuth copper silver iron sulfide
 (51.3/20.4/19.5/1.2/2.9/0.7/114)
;
_space_group_IT_number 58
_symmetry_space_group_name_Hall '-P 2 2n'
_symmetry_space_group_name_H-M 'P n n m'
_cell_angle_alpha 90
_cell_angle_beta 90
_cell_angle_gamma 90
_cell_formula_units_Z 1
_cell_length_a 34.07
_cell_length_b 37.98
_cell_length_c 4.072
_cell_volume 5269.081
_citation_journal_id_ASTM NJMIAK
_cod_data_source_file silver0-1_56.cif
_cod_data_source_block Ag0.32Bi19.6Cu2.96Fe0.72Pb51.2S114Sb21.2
_cod_database_code 1509094

loop_
_symmetry_equiv_pos_as_xyz
x,y,z
-x,-y,z
x+1/2,-y+1/2,-z+1/2
-x+1/2,y+1/2,-z+1/2
-x,-y,-z
x,y,-z
-x-1/2,y-1/2,z-1/2
x-1/2,-y-1/2,z-1/2

loop_
_atom_site_label
_atom_site_type_symbol
_atom_site_fract_x
_atom_site_fract_y
_atom_site_fract_z
_atom_site_occupancy
S1 S-2 0 0 0 1
Sb9 Sb+3 0.4567 0.1941 0.5 0.6
Sb7 Sb+3 0.3502 0.4066 0 0.45
S12 S-2 0.1986 0.1231 0 1
S20 S-2 0.3178 0.3459 0 1
Bi11 Bi+3 0.4567 0.1941 0.5 0.4
Pb4 Pb+2 0.1514 0.0989 0.5 1
S18 S-2 0.2892 0.1867 0 1
Sb4 Sb+3 0.2539 0.1609 0.5 0.4
Bi4 Bi+3 0.0488 0.3595 0 0.35
S24 S-2 0.3982 0.2942 0.5 1
Pb7 Pb+2 0.252 0.0669 0 1
Bi5 Bi+3 0.0412 0.4687 0 0.15
S16 S-2 0.2047 0.4897 0.5 1
Pb12 Pb+2 0.3506 0.5025 0.5 1
Bi2 Bi+3 0.0441 0.1336 0 0.4
Fe1 Fe+3 0.3299 0.3237 0.5 0.18
S6 S-2 0.0954 0.0616 0 1
S9 S-2 0.1192 0.3682 0 1
Bi9 Bi+3 0.2452 0.4633 0 0.45
Pb8 Pb+2 0.2479 0.3602 0.5 1
S3 S-2 0.5041 0.3056 0.5 1
S8 S-2 0.0981 0.2508 0 1
S29 S-2 0.4577 0.2401 0 1
Pb2 Pb+2 0.0441 0.1336 0 0.6
S17 S-2 0.2905 0.105 0.5 1
S22 S-2 0.3869 0.0788 0.5 1
S15 S-2 0.2096 0.4063 0 1
Pb13 Pb+2 0.4398 0.3321 0 1
S11 S-2 0.1979 0.0366 0.5 1
S2 S-2 -0.0053 0.104 0.5 1
Sb2 Sb+3 0.0412 0.4687 0 0.85
S25 S-2 0.4013 0.3841 0.5 1
Pb3 Pb+2 0.0417 0.2315 0.5 0.8
S19 S-2 0.2901 0.2733 0.5 1
S21 S-2 0.2974 0.4329 0.5 1
Bi1 Bi+3 0.0486 0.0345 0.5 0.2
Ag1 Ag+1 0.3299 0.3237 0.5 0.08
Sb8 Sb+3 0.4594 0.0849 0.5 1
S13 S-2 0.1849 0.2288 0.5 1
Bi8 Bi+3 0.2426 0.2588 0 0.6
S28 S-2 0.4478 0.134 0 1
Sb3 Sb+3 0.1456 0.1992 0 0.4
S27 S-2 0.4578 0.0288 0 1
Pb9 Pb+2 0.3743 0.0269 0 1
Cu1 Cu+1 0.3299 0.3237 0.5 0.74
Pb10 Pb+2 0.3629 0.1369 0 1
Pb5 Pb+2 0.1357 0.3011 0.5 1
S5 S-2 0.0425 0.4192 0.5 1
Pb6 Pb+2 0.1395 0.4182 0.5 1
Bi3 Bi+3 0.0417 0.2315 0.5 0.2
S10 S-2 0.1175 0.4765 0 1
Sb1 Sb+3 0.0488 0.3595 0 0.65
Bi12 Bi+3 0.45 0.4377 0.5 0.4
S26 S-2 0.4077 0.4732 0 1
Bi7 Bi+3 0.2539 0.1609 0.5 0.6
S23 S-2 0.3796 0.1886 0.5 1
Pb11 Pb+2 0.366 0.2472 0 1
Sb6 Sb+3 0.2452 0.4633 0 0.55
Sb5 Sb+3 0.2426 0.2588 0 0.4
S14 S-2 0.2062 0.3199 0 1
S4 S-2 0.055 0.3167 0.5 1
S7 S-2 0.1056 0.1637 0.5 1
Bi6 Bi+3 0.1456 0.1992 0 0.6
Pb1 Pb+2 0.0486 0.0345 0.5 0.8
Bi10 Bi+3 0.3502 0.4066 0 0.55
Pb14 Pb+2 0.45 0.4377 0.5 0.6
